data_7120067
loop_
_publ_author_name
'Ito, Suguru'
'Ikeda, Kengo'
'Nakanishi, Shoma'
'Imai, Yoshitane'
'Asami, Masatoshi'

_publ_section_title
;
 Concentration-dependent circularly polarized luminescence (CPL) of chiral
 N,N&#x2019;-dipyrenyldiamines: sign-inverted CPL switching between the
 monomer and excimer region under retention of the monomer emission for
 the photoluminescence
;
_journal_name_full 'Chem. Commun.'
_journal_paper_doi 10.1039/C7CC01351E
_journal_year 2017
_chemical_absolute_configuration 'CHOOSE rm ad rmad syn or unk'
_chemical_formula_moiety 'C50 H38 N2 O'
_chemical_formula_sum 'C50 H38 N2 O'
_chemical_formula_weight 682.86
_chemical_melting_point 509.8(5)
_chemical_name_systematic (R,R)-4,6-Bis(1-(pyren-1-ylamino)propyl)dibenzo[b,d]furan
_space_group_crystal_system orthorhombic
_space_group_IT_number 19
_space_group_name_Hall 'P 2ac 2ab'
_space_group_name_H-M_alt 'P 21 21 21'
_symmetry_space_group_name_Hall 'P 2ac 2ab'
_symmetry_space_group_name_H-M 'P 21 21 21'
_atom_sites_solution_hydrogens geom
_atom_sites_solution_primary direct
_atom_sites_solution_secondary difmap
_audit_update_record
;
2017-02-06 deposited with the CCDC.
2017-04-19 downloaded from the CCDC.
;
_cell_angle_alpha 90.0000
_cell_angle_beta 90.0000
_cell_angle_gamma 90.0000
_cell_formula_units_Z 4
_cell_length_a 10.110(5)
_cell_length_b 11.948(5)
_cell_length_c 29.299(14)
_cell_measurement_reflns_used 7394
_cell_measurement_temperature 223
_cell_measurement_theta_max 30.17
_cell_measurement_theta_min 1.70
_cell_volume 3539(3)
_computing_cell_refinement CrystalClear
_computing_data_collection 'CrystalClear (Rigaku Inc., 2007)'
_computing_data_reduction CrystalClear
_computing_molecular_graphics 'CrystalStructure 4.2.1'
_computing_publication_material 'CrystalStructure 4.2.1 (Rigaku, 2016)'
_computing_structure_refinement 'SHELXL Version 2014/7 (Sheldrick, 2008)'
_computing_structure_solution 'SIR2011 (Burla, et al., 2012)'
_diffrn_ambient_temperature 223
_diffrn_detector_area_resol_mean 7.314
_diffrn_measured_fraction_theta_full 0.995
_diffrn_measured_fraction_theta_max 0.996
_diffrn_measurement_device_type 'Rigaku Mercury70'
_diffrn_measurement_method \w
_diffrn_radiation_type 'Mo K\a'
_diffrn_radiation_wavelength 0.71075
_diffrn_reflns_av_R_equivalents 0.0833
_diffrn_reflns_Laue_measured_fraction_full 0.995
_diffrn_reflns_Laue_measured_fraction_max 0.996
_diffrn_reflns_limit_h_max 13
_diffrn_reflns_limit_h_min -12
_diffrn_reflns_limit_k_max 14
_diffrn_reflns_limit_k_min -15
_diffrn_reflns_limit_l_max 24
_diffrn_reflns_limit_l_min -38
_diffrn_reflns_number 28146
_diffrn_reflns_point_group_measured_fraction_full 0.996
_diffrn_reflns_point_group_measured_fraction_max 0.996
_diffrn_reflns_theta_full 25.242
_diffrn_reflns_theta_max 27.500
_diffrn_reflns_theta_min 3.262
_diffrn_standards_number 0
_exptl_absorpt_coefficient_mu 0.076
_exptl_absorpt_correction_T_max 0.992
_exptl_absorpt_correction_T_min 0.968
_exptl_absorpt_correction_type numerical
_exptl_absorpt_process_details 'NUMABS (Rigaku, 1999)'
_exptl_crystal_colour orange
_exptl_crystal_density_diffrn 1.281
_exptl_crystal_density_method 'not measured'
_exptl_crystal_description prism
_exptl_crystal_F_000 1440.00
_exptl_crystal_preparation ', Luminescent'
_exptl_crystal_recrystallization_method 'Re-crystallisation from solvent: hexane/diethyl ether'
_exptl_crystal_size_max 0.300
_exptl_crystal_size_mid 0.200
_exptl_crystal_size_min 0.100
_refine_diff_density_max 0.15
_refine_diff_density_min -0.17
_refine_ls_abs_structure_details
;
 Flack x determined using 1283 quotients [(I+)-(I-)]/[(I+)+(I-)]
 (Parsons, Flack and Wagner, Acta Cryst. B69 (2013) 249-259).
;
_refine_ls_abs_structure_Flack -0.0(10)
_refine_ls_extinction_method none
_refine_ls_goodness_of_fit_ref 1.114
_refine_ls_hydrogen_treatment mixed
_refine_ls_number_parameters 486
_refine_ls_number_reflns 8085
_refine_ls_number_restraints 0
_refine_ls_R_factor_all 0.1303
_refine_ls_R_factor_gt 0.0834
_refine_ls_shift/su_max 0.000
_refine_ls_structure_factor_coef Fsqd
_refine_ls_weighting_details 'w = 1/[\s^2^(Fo^2^)+(0.0411P)^2^+0.3686P] where P=(Fo^2^+2Fc^2^)/3'
_refine_ls_weighting_scheme calc
_refine_ls_wR_factor_gt 0.1420
_refine_ls_wR_factor_ref 0.1639
_reflns_Friedel_coverage 0.784
_reflns_Friedel_fraction_full 0.998
_reflns_Friedel_fraction_max 0.997
_reflns_number_gt 5140
_reflns_number_total 8084
_reflns_threshold_expression F^2^>2.0\s(F^2^)
_cod_data_source_file c7cc01351e2.cif
_cod_data_source_block ike438
_cod_depositor_comments
;
The following automatic conversions were performed:

'_chemical_melting_point' value '509.25-510.25' was changed to
'509.8(5)' - the average value was taken and precision was estimated.

Automatic conversion script
Id: cif_fix_values 4973 2017-02-22 13:04:09Z antanas 
;
_cod_database_code 7120067

loop_
_space_group_symop_id
_space_group_symop_operation_xyz
1 +X,+Y,+Z
2 1/2-X,-Y,1/2+Z
3 1/2+X,1/2-Y,-Z
4 -X,1/2+Y,1/2-Z

loop_
_atom_site_label
_atom_site_type_symbol
_atom_site_fract_x
_atom_site_fract_y
_atom_site_fract_z
_atom_site_U_iso_or_equiv
_atom_site_adp_type
_atom_site_occupancy
_atom_site_site_symmetry_order
_atom_site_calc_flag
_atom_site_refinement_flags_posn
_atom_site_refinement_flags_adp
O1 O 0.6722(3) 0.9308(3) 0.04783(9) 0.0476(8) Uani 1 1 d . .
N1 N 0.2750(5) 0.9753(4) 0.10323(15) 0.0592(13) Uani 1 1 d . .
H1 H 0.217(5) 0.948(5) 0.0891(16) 0.065(19) Uiso 1 1 d . .
N2 N 0.7885(5) 1.1218(4) -0.00002(13) 0.0546(11) Uani 1 1 d . .
H2 H 0.701(5) 1.117(4) 0.0007(14) 0.059(16) Uiso 1 1 d . .
C1 C 0.6199(5) 0.8667(4) 0.08294(13) 0.0462(12) Uani 1 1 d . .
C2 C 0.4939(5) 0.8822(4) 0.10049(14) 0.0504(12) Uani 1 1 d . .
C3 C 0.4635(6) 0.8142(5) 0.13738(16) 0.0673(16) Uani 1 1 d . .
H3 H 0.3817 0.8232 0.1522 0.081 Uiso 1 1 calc R U
C4 C 0.5503(6) 0.7339(5) 0.15293(17) 0.0721(17) Uani 1 1 d . .
H4 H 0.5249 0.6894 0.1779 0.086 Uiso 1 1 calc R U
C5 C 0.6721(6) 0.7159(4) 0.13356(15) 0.0611(14) Uani 1 1 d . .
H5 H 0.7284 0.6589 0.1441 0.073 Uiso 1 1 calc R U
C6 C 0.7087(5) 0.7859(4) 0.09770(14) 0.0486(12) Uani 1 1 d . .
C7 C 0.8253(5) 0.7982(4) 0.06947(14) 0.0471(11) Uani 1 1 d . .
C8 C 0.9473(5) 0.7464(5) 0.06604(17) 0.0599(14) Uani 1 1 d . .
H8 H 0.9694 0.6864 0.0853 0.072 Uiso 1 1 calc R U
C9 C 1.0352(5) 0.7844(5) 0.03390(18) 0.0632(15) Uani 1 1 d . .
H9 H 1.1181 0.7495 0.0309 0.076 Uiso 1 1 calc R U
C10 C 1.0030(5) 0.8742(5) 0.00568(17) 0.0588(14) Uani 1 1 d . .
H10 H 1.0659 0.8979 -0.0159 0.071 Uiso 1 1 calc R U
C11 C 0.8840(5) 0.9302(4) 0.00773(15) 0.0496(12) Uani 1 1 d . .
C12 C 0.7981(5) 0.8880(4) 0.04029(15) 0.0473(12) Uani 1 1 d . .
C13 C 0.4012(5) 0.9668(4) 0.07912(14) 0.0506(12) Uani 1 1 d . .
H13 H 0.4447 1.0411 0.0801 0.061 Uiso 1 1 calc R U
C14 C 0.3728(5) 0.9379(4) 0.02903(14) 0.0556(13) Uani 1 1 d . .
H14A H 0.4549 0.9123 0.0146 0.067 Uiso 1 1 calc R U
H14B H 0.3095 0.8757 0.0280 0.067 Uiso 1 1 calc R U
C15 C 0.3175(6) 1.0349(5) 0.00169(18) 0.0754(17) Uani 1 1 d . .
H15A H 0.3018 1.0110 -0.0295 0.090 Uiso 1 1 calc R U
H15B H 0.2349 1.0595 0.0152 0.090 Uiso 1 1 calc R U
H15C H 0.3804 1.0962 0.0018 0.090 Uiso 1 1 calc R U
C16 C 0.2525(5) 1.0413(4) 0.14109(14) 0.0492(12) Uani 1 1 d . .
C17 C 0.3570(5) 1.0965(5) 0.16294(16) 0.0598(14) Uani 1 1 d . .
H17 H 0.4438 1.0864 0.1522 0.072 Uiso 1 1 calc R U
C18 C 0.3350(6) 1.1652(4) 0.19994(16) 0.0618(15) Uani 1 1 d . .
H18 H 0.4068 1.2026 0.2134 0.074 Uiso 1 1 calc R U
C19 C 0.2093(6) 1.1804(5) 0.21766(15) 0.0576(14) Uani 1 1 d . .
C20 C 0.1832(7) 1.2517(5) 0.25652(16) 0.0736(17) Uani 1 1 d . .
H20 H 0.2528 1.2929 0.2696 0.088 Uiso 1 1 calc R U
C21 C 0.0616(7) 1.2600(6) 0.27425(17) 0.081(2) Uani 1 1 d . .
H21 H 0.0487 1.3052 0.3001 0.097 Uiso 1 1 calc R U
C22 C -0.0490(6) 1.2026(5) 0.25523(17) 0.0678(16) Uani 1 1 d . .
C23 C -0.1768(8) 1.2124(6) 0.27269(18) 0.089(2) Uani 1 1 d . .
H23 H -0.1922 1.2568 0.2986 0.107 Uiso 1 1 calc R U
C24 C -0.2802(7) 1.1574(7) 0.2522(2) 0.101(3) Uani 1 1 d . .
H24 H -0.3655 1.1650 0.2645 0.121 Uiso 1 1 calc R U
C25 C -0.2629(6) 1.0918(5) 0.21412(18) 0.0759(18) Uani 1 1 d . .
H25 H -0.3357 1.0553 0.2008 0.091 Uiso 1 1 calc R U
C26 C -0.1377(5) 1.0795(4) 0.19534(15) 0.0547(13) Uani 1 1 d . .
C27 C -0.1127(5) 1.0141(4) 0.15561(15) 0.0534(13) Uani 1 1 d . .
H27 H -0.1841 0.9787 0.1410 0.064 Uiso 1 1 calc R U
C28 C 0.0102(5) 1.0013(4) 0.13826(14) 0.0493(12) Uani 1 1 d . .
H28 H 0.0218 0.9567 0.1122 0.059 Uiso 1 1 calc R U
C29 C 0.1237(5) 1.0539(4) 0.15855(14) 0.0439(11) Uani 1 1 d . .
C30 C 0.1026(5) 1.1225(4) 0.19739(13) 0.0457(11) Uani 1 1 d . .
C31 C -0.0282(5) 1.1347(4) 0.21584(15) 0.0516(13) Uani 1 1 d . .
C32 C 0.8491(5) 1.0267(4) -0.02353(15) 0.0548(13) Uani 1 1 d . .
H32 H 0.9316 1.0532 -0.0382 0.066 Uiso 1 1 calc R U
C33 C 0.7531(7) 0.9908(5) -0.06146(15) 0.0723(17) Uani 1 1 d . .
H33A H 0.6719 0.9626 -0.0473 0.087 Uiso 1 1 calc R U
H33B H 0.7295 1.0570 -0.0795 0.087 Uiso 1 1 calc R U
C34 C 0.8056(8) 0.9036(6) -0.09283(18) 0.096(2) Uani 1 1 d . .
H34A H 0.7393 0.8857 -0.1156 0.116 Uiso 1 1 calc R U
H34B H 0.8847 0.9313 -0.1078 0.116 Uiso 1 1 calc R U
H34C H 0.8270 0.8368 -0.0755 0.116 Uiso 1 1 calc R U
C35 C 0.8466(5) 1.1767(4) 0.03681(14) 0.0460(11) Uani 1 1 d . .
C36 C 0.9829(6) 1.1797(4) 0.04070(16) 0.0561(13) Uani 1 1 d . .
H36 H 1.0354 1.1397 0.0198 0.067 Uiso 1 1 calc R U
C37 C 1.0425(6) 1.2410(5) 0.07503(17) 0.0613(14) Uani 1 1 d . .
H37 H 1.1353 1.2433 0.0765 0.074 Uiso 1 1 calc R U
C38 C 0.9702(6) 1.2990(4) 0.10727(16) 0.0585(14) Uani 1 1 d . .
C39 C 1.0302(7) 1.3619(5) 0.14402(19) 0.0716(17) Uani 1 1 d . .
H39 H 1.1229 1.3664 0.1458 0.086 Uiso 1 1 calc R U
C40 C 0.9573(9) 1.4137(6) 0.1754(2) 0.087(2) Uani 1 1 d . .
H40 H 0.9996 1.4541 0.1987 0.104 Uiso 1 1 calc R U
C41 C 0.8164(8) 1.4094(5) 0.17437(17) 0.0743(19) Uani 1 1 d . .
C42 C 0.7390(10) 1.4581(6) 0.2083(2) 0.097(3) Uani 1 1 d . .
H42 H 0.7799 1.4957 0.2327 0.117 Uiso 1 1 calc R U
C43 C 0.6039(9) 1.4515(5) 0.2065(2) 0.091(2) Uani 1 1 d . .
H43 H 0.5538 1.4837 0.2301 0.109 Uiso 1 1 calc R U
C44 C 0.5394(7) 1.3990(5) 0.1710(2) 0.082(2) Uani 1 1 d . .
H44 H 0.4465 1.3981 0.1699 0.099 Uiso 1 1 calc R U
C45 C 0.6140(7) 1.3468(4) 0.13644(17) 0.0654(16) Uani 1 1 d . .
C46 C 0.5538(6) 1.2877(5) 0.09978(17) 0.0625(15) Uani 1 1 d . .
H46 H 0.4610 1.2859 0.0978 0.075 Uiso 1 1 calc R U
C47 C 0.6267(6) 1.2335(4) 0.06740(15) 0.0554(13) Uani 1 1 d . .
H47 H 0.5834 1.1955 0.0436 0.066 Uiso 1 1 calc R U
C48 C 0.7682(5) 1.2337(4) 0.06909(14) 0.0490(12) Uani 1 1 d . .
C49 C 0.8302(6) 1.2948(4) 0.10461(15) 0.0536(13) Uani 1 1 d . .
C50 C 0.7534(7) 1.3509(4) 0.13833(15) 0.0600(14) Uani 1 1 d . .

loop_
_atom_site_aniso_label
_atom_site_aniso_U_11
_atom_site_aniso_U_22
_atom_site_aniso_U_33
_atom_site_aniso_U_23
_atom_site_aniso_U_13
_atom_site_aniso_U_12
O1 0.044(2) 0.0462(19) 0.0531(17) 0.0050(14) 0.0061(14) 0.0045(17)
N1 0.039(3) 0.070(3) 0.069(3) -0.017(2) 0.006(2) -0.001(2)
N2 0.048(3) 0.053(3) 0.062(2) 0.000(2) 0.002(2) 0.001(2)
C1 0.047(3) 0.049(3) 0.043(2) 0.001(2) 0.004(2) -0.001(2)
C2 0.049(3) 0.054(3) 0.049(2) 0.003(2) 0.002(2) 0.000(3)
C3 0.072(4) 0.069(4) 0.061(3) 0.010(3) 0.013(3) 0.002(3)
C4 0.071(4) 0.082(5) 0.063(3) 0.023(3) 0.014(3) -0.001(3)
C5 0.062(4) 0.062(4) 0.059(3) 0.014(3) -0.006(3) 0.000(3)
C6 0.051(3) 0.051(3) 0.044(2) 0.002(2) -0.005(2) 0.001(2)
C7 0.045(3) 0.046(3) 0.050(2) -0.001(2) 0.001(2) 0.003(3)
C8 0.052(4) 0.055(3) 0.072(3) -0.006(3) -0.009(3) 0.007(3)
C9 0.042(3) 0.061(4) 0.086(4) -0.017(3) -0.003(3) 0.006(3)
C10 0.045(3) 0.057(3) 0.074(3) -0.007(3) 0.011(3) -0.004(3)
C11 0.039(3) 0.049(3) 0.060(3) -0.004(2) 0.009(2) -0.001(2)
C12 0.036(3) 0.052(3) 0.054(3) -0.008(2) 0.001(2) 0.005(2)
C13 0.041(3) 0.052(3) 0.059(3) 0.002(2) 0.014(2) 0.002(2)
C14 0.046(3) 0.062(4) 0.059(3) 0.008(2) 0.006(2) 0.006(3)
C15 0.064(4) 0.070(4) 0.091(4) 0.022(3) -0.004(3) 0.002(3)
C16 0.045(3) 0.052(3) 0.051(3) -0.001(2) 0.004(2) 0.001(2)
C17 0.041(3) 0.073(4) 0.065(3) -0.001(3) -0.001(2) -0.005(3)
C18 0.065(4) 0.062(4) 0.059(3) 0.003(3) -0.011(3) -0.011(3)
C19 0.065(4) 0.058(3) 0.049(3) 0.000(2) -0.007(3) 0.001(3)
C20 0.090(5) 0.073(4) 0.058(3) -0.014(3) -0.014(3) 0.002(4)
C21 0.109(6) 0.079(5) 0.054(3) -0.023(3) -0.001(3) 0.012(4)
C22 0.082(5) 0.073(4) 0.048(3) -0.007(3) 0.008(3) 0.009(3)
C23 0.094(6) 0.109(6) 0.063(3) -0.017(3) 0.029(4) 0.020(5)
C24 0.071(5) 0.143(8) 0.087(4) -0.012(5) 0.034(4) 0.012(5)
C25 0.057(4) 0.093(5) 0.078(4) -0.001(3) 0.023(3) 0.006(4)
C26 0.047(3) 0.062(3) 0.055(3) 0.001(2) 0.011(2) 0.004(3)
C27 0.041(3) 0.062(4) 0.057(3) 0.000(2) 0.002(2) -0.004(3)
C28 0.048(3) 0.052(3) 0.048(2) -0.002(2) 0.004(2) -0.003(3)
C29 0.043(3) 0.042(3) 0.047(2) 0.001(2) 0.003(2) 0.001(2)
C30 0.051(3) 0.047(3) 0.040(2) 0.003(2) -0.004(2) 0.003(2)
C31 0.054(3) 0.057(3) 0.044(2) 0.003(2) 0.004(2) 0.007(3)
C32 0.058(4) 0.047(3) 0.059(3) 0.000(2) 0.014(3) -0.003(3)
C33 0.105(5) 0.059(4) 0.053(3) -0.001(3) 0.000(3) 0.005(3)
C34 0.128(7) 0.082(5) 0.079(4) -0.018(3) 0.013(4) -0.002(5)
C35 0.047(3) 0.039(3) 0.051(2) 0.005(2) -0.002(2) 0.000(2)
C36 0.059(4) 0.045(3) 0.065(3) 0.009(2) 0.006(3) 0.000(3)
C37 0.048(3) 0.058(4) 0.077(3) 0.014(3) -0.003(3) -0.001(3)
C38 0.068(4) 0.049(3) 0.058(3) 0.009(3) -0.008(3) -0.011(3)
C39 0.083(5) 0.060(4) 0.072(4) 0.011(3) -0.013(3) -0.017(3)
C40 0.120(7) 0.062(4) 0.078(4) -0.006(3) -0.025(4) -0.014(4)
C41 0.123(6) 0.043(3) 0.057(3) -0.002(2) -0.008(4) 0.003(4)
C42 0.164(8) 0.056(4) 0.071(4) -0.011(3) -0.013(5) 0.009(5)
C43 0.152(8) 0.057(4) 0.063(4) -0.009(3) 0.007(5) 0.022(5)
C44 0.109(6) 0.061(4) 0.077(4) 0.007(3) 0.015(4) 0.020(4)
C45 0.090(5) 0.048(3) 0.059(3) 0.005(3) 0.014(3) 0.010(3)
C46 0.062(4) 0.054(3) 0.072(3) 0.007(3) 0.005(3) 0.006(3)
C47 0.065(4) 0.046(3) 0.055(3) 0.003(2) -0.001(3) 0.003(3)
C48 0.052(3) 0.045(3) 0.050(2) 0.006(2) 0.002(2) -0.001(2)
C49 0.070(4) 0.041(3) 0.050(3) 0.012(2) -0.002(3) -0.002(3)
C50 0.086(5) 0.043(3) 0.051(3) 0.008(2) 0.002(3) 0.000(3)

loop_
_atom_type_symbol
_atom_type_description
_atom_type_scat_dispersion_real
_atom_type_scat_dispersion_imag
_atom_type_scat_source
C C 0.0033 0.0016
;
International Tables for Crystallography
(Vol. C, Tables 4.2.6.8 and 6.1.1.4)
;
H H 0.0000 0.0000
;
International Tables for Crystallography
(Vol. C, Table 6.1.1.4)
;
N N 0.0061 0.0033
;
International Tables for Crystallography
(Vol. C, Tables 4.2.6.8 and 6.1.1.4)
;
O O 0.0106 0.0060
;
International Tables for Crystallography
(Vol. C, Tables 4.2.6.8 and 6.1.1.4)
;

loop_
_geom_angle_atom_site_label_1
_geom_angle_atom_site_label_2
_geom_angle_atom_site_label_3
_geom_angle
C1 O1 C12 105.3(4)
C16 N1 C13 124.9(5)
C16 N1 H1 122(4)
C13 N1 H1 112(4)
C35 N2 C32 123.7(4)
C35 N2 H2 116(3)
C32 N2 H2 112(3)
C2 C1 O1 123.5(4)
C2 C1 C6 124.9(4)
O1 C1 C6 111.6(4)
C1 C2 C3 114.5(5)
C1 C2 C13 120.3(4)
C3 C2 C13 125.2(5)
C4 C3 C2 121.7(5)
C4 C3 H3 119.2
C2 C3 H3 119.2
C5 C4 C3 122.9(5)
C5 C4 H4 118.5
C3 C4 H4 118.5
C4 C5 C6 117.2(5)
C4 C5 H5 121.4
C6 C5 H5 121.4
C1 C6 C5 118.7(5)
C1 C6 C7 106.2(4)
C5 C6 C7 135.1(5)
C8 C7 C12 118.2(5)
C8 C7 C6 136.2(5)
C12 C7 C6 105.5(4)
C9 C8 C7 118.7(5)
C9 C8 H8 120.7
C7 C8 H8 120.7
C8 C9 C10 120.7(5)
C8 C9 H9 119.7
C10 C9 H9 119.7
C11 C10 C9 123.5(5)
C11 C10 H10 118.2
C9 C10 H10 118.2
C10 C11 C12 113.6(5)
C10 C11 C32 123.2(4)
C12 C11 C32 123.2(4)
C11 C12 O1 123.4(4)
C11 C12 C7 125.2(5)
O1 C12 C7 111.4(4)
N1 C13 C2 112.7(4)
N1 C13 C14 108.3(4)
C2 C13 C14 111.1(4)
N1 C13 H13 108.2
C2 C13 H13 108.2
C14 C13 H13 108.2
C15 C14 C13 113.7(4)
C15 C14 H14A 108.8
C13 C14 H14A 108.8
C15 C14 H14B 108.8
C13 C14 H14B 108.8
H14A C14 H14B 107.7
C14 C15 H15A 109.5
C14 C15 H15B 109.5
H15A C15 H15B 109.5
C14 C15 H15C 109.5
H15A C15 H15C 109.5
H15B C15 H15C 109.5
N1 C16 C17 120.8(5)
N1 C16 C29 120.4(4)
C17 C16 C29 118.8(4)
C18 C17 C16 121.2(5)
C18 C17 H17 119.4
C16 C17 H17 119.4
C17 C18 C19 121.4(5)
C17 C18 H18 119.3
C19 C18 H18 119.3
C18 C19 C30 118.6(5)
C18 C19 C20 122.7(5)
C30 C19 C20 118.7(5)
C21 C20 C19 121.1(6)
C21 C20 H20 119.4
C19 C20 H20 119.4
C20 C21 C22 122.2(5)
C20 C21 H21 118.9
C22 C21 H21 118.9
C23 C22 C21 122.9(6)
C23 C22 C31 118.7(6)
C21 C22 C31 118.4(5)
C24 C23 C22 120.3(6)
C24 C23 H23 119.8
C22 C23 H23 119.8
C23 C24 C25 122.1(6)
C23 C24 H24 118.9
C25 C24 H24 118.9
C24 C25 C26 119.9(6)
C24 C25 H25 120.1
C26 C25 H25 120.1
C25 C26 C31 119.6(5)
C25 C26 C27 122.9(5)
C31 C26 C27 117.5(5)
C28 C27 C26 122.2(5)
C28 C27 H27 118.9
C26 C27 H27 118.9
C27 C28 C29 122.0(4)
C27 C28 H28 119.0
C29 C28 H28 119.0
C16 C29 C30 119.5(4)
C16 C29 C28 122.8(4)
C30 C29 C28 117.7(4)
C19 C30 C29 120.4(5)
C19 C30 C31 119.7(4)
C29 C30 C31 119.9(4)
C26 C31 C22 119.4(5)
C26 C31 C30 120.8(4)
C22 C31 C30 119.8(5)
N2 C32 C11 113.8(4)
N2 C32 C33 107.0(4)
C11 C32 C33 111.9(4)
N2 C32 H32 108.0
C11 C32 H32 108.0
C33 C32 H32 108.0
C34 C33 C32 114.6(5)
C34 C33 H33A 108.6
C32 C33 H33A 108.6
C34 C33 H33B 108.6
C32 C33 H33B 108.6
H33A C33 H33B 107.6
C33 C34 H34A 109.5
C33 C34 H34B 109.5
H34A C34 H34B 109.5
C33 C34 H34C 109.5
H34A C34 H34C 109.5
H34B C34 H34C 109.5
C36 C35 N2 119.7(5)
C36 C35 C48 119.5(5)
N2 C35 C48 120.7(5)
C37 C36 C35 120.5(5)
C37 C36 H36 119.7
C35 C36 H36 119.7
C38 C37 C36 122.2(5)
C38 C37 H37 118.9
C36 C37 H37 118.9
C37 C38 C49 118.2(5)
C37 C38 C39 123.2(6)
C49 C38 C39 118.6(5)
C40 C39 C38 121.5(6)
C40 C39 H39 119.2
C38 C39 H39 119.2
C39 C40 C41 121.5(6)
C39 C40 H40 119.2
C41 C40 H40 119.2
C42 C41 C50 119.1(7)
C42 C41 C40 122.1(7)
C50 C41 C40 118.8(6)
C43 C42 C41 120.5(7)
C43 C42 H42 119.8
C41 C42 H42 119.8
C42 C43 C44 121.9(7)
C42 C43 H43 119.0
C44 C43 H43 119.0
C43 C44 C45 119.4(7)
C43 C44 H44 120.3
C45 C44 H44 120.3
C44 C45 C50 119.4(6)
C44 C45 C46 122.3(7)
C50 C45 C46 118.3(5)
C47 C46 C45 122.0(6)
C47 C46 H46 119.0
C45 C46 H46 119.0
C46 C47 C48 121.0(5)
C46 C47 H47 119.5
C48 C47 H47 119.5
C35 C48 C49 119.6(5)
C35 C48 C47 122.5(5)
C49 C48 C47 117.9(5)
C48 C49 C38 120.0(5)
C48 C49 C50 120.7(5)
C38 C49 C50 119.3(5)
C45 C50 C41 119.7(6)
C45 C50 C49 120.1(5)
C41 C50 C49 120.3(6)

loop_
_geom_bond_atom_site_label_1
_geom_bond_atom_site_label_2
_geom_bond_distance
O1 C1 1.387(5)
O1 C12 1.390(5)
N1 C16 1.379(6)
N1 C13 1.462(6)
N1 H1 0.79(5)
N2 C35 1.393(6)
N2 C32 1.463(6)
N2 H2 0.88(5)
C1 C2 1.386(7)
C1 C6 1.388(7)
C2 C3 1.387(6)
C2 C13 1.514(7)
C3 C4 1.378(7)
C3 H3 0.9400
C4 C5 1.373(7)
C4 H4 0.9400
C5 C6 1.393(6)
C5 H5 0.9400
C6 C7 1.447(6)
C7 C8 1.383(7)
C7 C12 1.400(6)
C8 C9 1.373(7)
C8 H8 0.9400
C9 C10 1.393(7)
C9 H9 0.9400
C10 C11 1.378(7)
C10 H10 0.9400
C11 C12 1.385(6)
C11 C32 1.514(6)
C13 C14 1.535(6)
C13 H13 0.9900
C14 C15 1.516(7)
C14 H14A 0.9800
C14 H14B 0.9800
C15 H15A 0.9700
C15 H15B 0.9700
C15 H15C 0.9700
C16 C17 1.400(6)
C16 C29 1.408(6)
C17 C18 1.378(7)
C17 H17 0.9400
C18 C19 1.385(7)
C18 H18 0.9400
C19 C30 1.412(7)
C19 C20 1.446(7)
C20 C21 1.338(8)
C20 H20 0.9400
C21 C22 1.425(8)
C21 H21 0.9400
C22 C23 1.394(8)
C22 C31 1.427(7)
C23 C24 1.373(9)
C23 H23 0.9400
C24 C25 1.374(8)
C24 H24 0.9400
C25 C26 1.388(7)
C25 H25 0.9400
C26 C31 1.421(7)
C26 C27 1.424(6)
C27 C28 1.352(6)
C27 H27 0.9400
C28 C29 1.436(6)
C28 H28 0.9400
C29 C30 1.419(6)
C30 C31 1.436(7)
C32 C33 1.536(7)
C32 H32 0.9900
C33 C34 1.488(7)
C33 H33A 0.9800
C33 H33B 0.9800
C34 H34A 0.9700
C34 H34B 0.9700
C34 H34C 0.9700
C35 C36 1.384(7)
C35 C48 1.409(6)
C36 C37 1.382(7)
C36 H36 0.9400
C37 C38 1.381(7)
C37 H37 0.9400
C38 C49 1.418(7)
C38 C39 1.447(7)
C39 C40 1.330(8)
C39 H39 0.9400
C40 C41 1.426(9)
C40 H40 0.9400
C41 C42 1.393(9)
C41 C50 1.417(7)
C42 C43 1.369(9)
C42 H42 0.9400
C43 C44 1.377(9)
C43 H43 0.9400
C44 C45 1.409(7)
C44 H44 0.9400
C45 C50 1.412(8)
C45 C46 1.422(7)
C46 C47 1.365(7)
C46 H46 0.9400
C47 C48 1.432(7)
C47 H47 0.9400
C48 C49 1.417(6)
C49 C50 1.425(7)

loop_
_geom_torsion_atom_site_label_1
_geom_torsion_atom_site_label_2
_geom_torsion_atom_site_label_3
_geom_torsion_atom_site_label_4
_geom_torsion
C12 O1 C1 C2 -179.3(4)
C12 O1 C1 C6 0.2(5)
O1 C1 C2 C3 -176.1(4)
C6 C1 C2 C3 4.4(7)
O1 C1 C2 C13 4.6(7)
C6 C1 C2 C13 -174.9(4)
C1 C2 C3 C4 -3.7(8)
C13 C2 C3 C4 175.5(5)
C2 C3 C4 C5 0.5(9)
C3 C4 C5 C6 2.3(9)
C2 C1 C6 C5 -1.8(7)
O1 C1 C6 C5 178.7(4)
C2 C1 C6 C7 178.6(4)
O1 C1 C6 C7 -0.9(5)
C4 C5 C6 C1 -1.7(7)
C4 C5 C6 C7 177.8(5)
C1 C6 C7 C8 179.9(5)
C5 C6 C7 C8 0.3(10)
C1 C6 C7 C12 1.2(5)
C5 C6 C7 C12 -178.3(5)
C12 C7 C8 C9 -0.8(7)
C6 C7 C8 C9 -179.3(5)
C7 C8 C9 C10 0.8(8)
C8 C9 C10 C11 0.0(8)
C9 C10 C11 C12 -0.7(8)
C9 C10 C11 C32 -179.1(4)
C10 C11 C12 O1 -179.2(4)
C32 C11 C12 O1 -0.8(7)
C10 C11 C12 C7 0.7(7)
C32 C11 C12 C7 179.1(4)
C1 O1 C12 C11 -179.5(4)
C1 O1 C12 C7 0.6(5)
C8 C7 C12 C11 0.1(7)
C6 C7 C12 C11 179.0(4)
C8 C7 C12 O1 179.9(4)
C6 C7 C12 O1 -1.2(5)
C16 N1 C13 C2 84.7(6)
C16 N1 C13 C14 -151.9(5)
C1 C2 C13 N1 -177.5(4)
C3 C2 C13 N1 3.3(7)
C1 C2 C13 C14 60.7(6)
C3 C2 C13 C14 -118.5(5)
N1 C13 C14 C15 73.6(6)
C2 C13 C14 C15 -162.0(4)
C13 N1 C16 C17 -7.8(8)
C13 N1 C16 C29 172.4(5)
N1 C16 C17 C18 178.0(5)
C29 C16 C17 C18 -2.2(8)
C16 C17 C18 C19 1.6(8)
C17 C18 C19 C30 0.8(8)
C17 C18 C19 C20 179.8(5)
C18 C19 C20 C21 -176.5(6)
C30 C19 C20 C21 2.4(8)
C19 C20 C21 C22 -2.0(10)
C20 C21 C22 C23 -178.6(6)
C20 C21 C22 C31 -0.3(9)
C21 C22 C23 C24 178.2(7)
C31 C22 C23 C24 -0.1(10)
C22 C23 C24 C25 -0.2(12)
C23 C24 C25 C26 0.0(11)
C24 C25 C26 C31 0.3(9)
C24 C25 C26 C27 -179.1(6)
C25 C26 C27 C28 -178.7(5)
C31 C26 C27 C28 1.9(7)
C26 C27 C28 C29 -0.7(8)
N1 C16 C29 C30 -179.7(4)
C17 C16 C29 C30 0.5(7)
N1 C16 C29 C28 -0.7(7)
C17 C16 C29 C28 179.5(5)
C27 C28 C29 C16 179.8(5)
C27 C28 C29 C30 -1.2(7)
C18 C19 C30 C29 -2.5(7)
C20 C19 C30 C29 178.5(4)
C18 C19 C30 C31 178.4(5)
C20 C19 C30 C31 -0.6(7)
C16 C29 C30 C19 1.8(7)
C28 C29 C30 C19 -177.2(4)
C16 C29 C30 C31 -179.1(4)
C28 C29 C30 C31 1.9(6)
C25 C26 C31 C22 -0.5(8)
C27 C26 C31 C22 178.9(5)
C25 C26 C31 C30 179.4(5)
C27 C26 C31 C30 -1.2(7)
C23 C22 C31 C26 0.4(8)
C21 C22 C31 C26 -178.0(5)
C23 C22 C31 C30 -179.5(5)
C21 C22 C31 C30 2.1(8)
C19 C30 C31 C26 178.4(5)
C29 C30 C31 C26 -0.7(7)
C19 C30 C31 C22 -1.7(7)
C29 C30 C31 C22 179.2(4)
C35 N2 C32 C11 55.4(7)
C35 N2 C32 C33 179.5(4)
C10 C11 C32 N2 -135.1(5)
C12 C11 C32 N2 46.7(7)
C10 C11 C32 C33 103.4(6)
C12 C11 C32 C33 -74.8(6)
N2 C32 C33 C34 172.8(5)
C11 C32 C33 C34 -61.8(6)
C32 N2 C35 C36 28.9(7)
C32 N2 C35 C48 -154.1(5)
N2 C35 C36 C37 175.0(4)
C48 C35 C36 C37 -2.1(7)
C35 C36 C37 C38 1.6(8)
C36 C37 C38 C49 -0.1(8)
C36 C37 C38 C39 178.8(5)
C37 C38 C39 C40 -177.7(5)
C49 C38 C39 C40 1.1(8)
C38 C39 C40 C41 0.2(10)
C39 C40 C41 C42 176.5(6)
C39 C40 C41 C50 -1.8(9)
C50 C41 C42 C43 -1.3(10)
C40 C41 C42 C43 -179.5(6)
C41 C42 C43 C44 -1.2(11)
C42 C43 C44 C45 2.4(10)
C43 C44 C45 C50 -1.1(8)
C43 C44 C45 C46 177.7(5)
C44 C45 C46 C47 -177.3(5)
C50 C45 C46 C47 1.5(8)
C45 C46 C47 C48 0.1(8)
C36 C35 C48 C49 1.0(7)
N2 C35 C48 C49 -176.0(4)
C36 C35 C48 C47 -179.5(4)
N2 C35 C48 C47 3.4(7)
C46 C47 C48 C35 178.6(5)
C46 C47 C48 C49 -1.9(7)
C35 C48 C49 C38 0.5(7)
C47 C48 C49 C38 -179.0(4)
C35 C48 C49 C50 -178.5(4)
C47 C48 C49 C50 2.1(7)
C37 C38 C49 C48 -1.0(7)
C39 C38 C49 C48 -179.9(4)
C37 C38 C49 C50 178.0(4)
C39 C38 C49 C50 -0.9(7)
C44 C45 C50 C41 -1.3(8)
C46 C45 C50 C41 179.9(5)
C44 C45 C50 C49 177.5(5)
C46 C45 C50 C49 -1.3(7)
C42 C41 C50 C45 2.5(8)
C40 C41 C50 C45 -179.2(5)
C42 C41 C50 C49 -176.3(5)
C40 C41 C50 C49 2.0(8)
C48 C49 C50 C45 -0.5(7)
C38 C49 C50 C45 -179.4(4)
C48 C49 C50 C41 178.4(4)
C38 C49 C50 C41 -0.6(7)
